data_7027892
loop_
_publ_author_name
'Costes, Jean-Pierre'
'Dahan, Fran\,coise'
'Dupuis, Arnaud'
'Laurent, Jean-Pierre'

_publ_section_title
;
 Bridging ability of a novel polydentate ligand (H2L) comprising an oxime
 function. Structures of a mononuclear precursor [NiL] and a dinuclear
 CuII2 complex. Magnetic properties of mononuclear (NiII and CuII),
 dinuclear (CuII2, NiII2, NiIICuII and CuIICrIII) and trinuclear (CuII3,
 CuIIMnIICuII and CuIIZnIICuII) complexes&#x200A;&#x2021;
;
_journal_issue 8
_journal_name_full 'Journal of the Chemical Society, Dalton Transactions'
_journal_page_first 1307
_journal_paper_doi 10.1039/a708374b
_journal_year 1998
_chemical_formula_sum 'C11 H17 N3 Ni O2'
_chemical_formula_weight 281.99
_chemical_name_systematic
; 
 ? 
;
_space_group_IT_number 14
_symmetry_cell_setting monoclinic
_symmetry_space_group_name_Hall '-P 2yn'
_symmetry_space_group_name_H-M 'P 1 21/n 1'
_atom_sites_solution_hydrogens geom
_atom_sites_solution_primary direct
_atom_sites_solution_secondary difmap
_audit_creation_method SHELXL
_cell_angle_alpha 90.00
_cell_angle_beta 96.63(2)
_cell_angle_gamma 90.00
_cell_formula_units_Z 4
_cell_length_a 7.2468(11)
_cell_length_b 11.2244(12)
_cell_length_c 14.6956(13)
_cell_measurement_reflns_used 25
_cell_measurement_temperature 293(2)
_cell_measurement_theta_max 16.26
_cell_measurement_theta_min 9.58
_cell_volume 1187.4(2)
_computing_cell_refinement CAD4-EXPRESS
_computing_data_collection CAD4-EXPRESS
_computing_data_reduction 'MolEN (Fair, 1990)'
_computing_molecular_graphics 'ZORTEP (Zsolnai, 1996)'
_computing_structure_refinement 'SHELXL-93 (Sheldrick, 1993)'
_computing_structure_solution 'SHELXS-86 (Sheldrick, 1990)'
_diffrn_ambient_temperature 293(2)
_diffrn_measurement_device 'CAD4 Enraf-Nonius'
_diffrn_measurement_method \w/2\q
_diffrn_radiation_monochromator graphite
_diffrn_radiation_source 'fine-focus sealed tube'
_diffrn_radiation_type MoK\a
_diffrn_radiation_wavelength 0.71073
_diffrn_reflns_av_R_equivalents 0.0177
_diffrn_reflns_av_sigmaI/netI 0.0255
_diffrn_reflns_limit_h_max 8
_diffrn_reflns_limit_h_min 0
_diffrn_reflns_limit_k_max 13
_diffrn_reflns_limit_k_min 0
_diffrn_reflns_limit_l_max 17
_diffrn_reflns_limit_l_min -18
_diffrn_reflns_number 2508
_diffrn_reflns_theta_max 25.97
_diffrn_reflns_theta_min 2.29
_diffrn_standards_decay_% -0.2
_diffrn_standards_interval_time 120
_diffrn_standards_number 3
_exptl_absorpt_coefficient_mu 1.627
_exptl_absorpt_correction_T_max 0.6101
_exptl_absorpt_correction_T_min 0.3323
_exptl_absorpt_correction_type gaussian
_exptl_crystal_colour orange-red
_exptl_crystal_density_diffrn 1.577
_exptl_crystal_description needle
_exptl_crystal_F_000 592
_exptl_crystal_size_max 0.50
_exptl_crystal_size_mid 0.15
_exptl_crystal_size_min 0.05
_refine_diff_density_max 0.193
_refine_diff_density_min -0.181
_refine_diff_density_rms 0.050
_refine_ls_extinction_method none
_refine_ls_goodness_of_fit_all 0.888
_refine_ls_goodness_of_fit_obs 1.029
_refine_ls_matrix_type full
_refine_ls_number_parameters 154
_refine_ls_number_reflns 2322
_refine_ls_number_restraints 0
_refine_ls_restrained_S_all 0.888
_refine_ls_restrained_S_obs 1.029
_refine_ls_R_factor_all 0.0473
_refine_ls_R_factor_obs 0.0238
_refine_ls_shift/esd_max 0.001
_refine_ls_shift/esd_mean 0.000
_refine_ls_structure_factor_coef Fsqd
_refine_ls_weighting_details 'w=1/[\s^2^(Fo^2^)+(0.0199P)^2^+0.0000P] where P=(Fo^2^+2Fc^2^)/3'
_refine_ls_weighting_scheme calc
_refine_ls_wR_factor_all 0.0532
_refine_ls_wR_factor_obs 0.0441
_reflns_number_observed 1262
_reflns_number_total 2322
_reflns_observed_criterion >2sigma(I)
_cod_data_source_file b708374sup1.cif
_cod_data_source_block (3)
_cod_depositor_comments
;
The following automatic conversions were performed:

'_refine_ls_weighting_scheme' value 'calc
w=1/[\s^2^(Fo^2^)+(0.0199P)^2^+0.0000P] where P=(Fo^2^+2Fc^2^)/3' was
changed to 'calc'. New tag '_refine_ls_weighting_details' was
created. The value of the new tag was set to
'w=1/[\s^2^(Fo^2^)+(0.0199P)^2^+0.0000P] where P=(Fo^2^+2Fc^2^)/3'.

Automatic conversion script
Id: cif_fix_values 3143 2015-03-26 13:38:13Z robertas 
;
_cod_original_sg_symbol_H-M P21/n
_cod_database_code 7027892

loop_
_symmetry_equiv_pos_as_xyz
'x, y, z'
'-x+1/2, y+1/2, -z+1/2'
'-x, -y, -z'
'x-1/2, -y-1/2, z-1/2'

loop_
_atom_site_aniso_label
_atom_site_aniso_U_11
_atom_site_aniso_U_22
_atom_site_aniso_U_33
_atom_site_aniso_U_23
_atom_site_aniso_U_13
_atom_site_aniso_U_12
Ni 0.0375(2) 0.0365(2) 0.0358(2) -0.0012(2) 0.00432(12) 0.0006(2)
O1 0.0645(12) 0.0379(10) 0.0453(10) -0.0016(9) 0.0070(9) 0.0013(10)
C1 0.057(2) 0.0412(15) 0.050(2) 0.0082(13) 0.0143(15) 0.0112(14)
C2 0.057(2) 0.051(2) 0.055(2) 0.0150(14) 0.007(2) 0.006(2)
C3 0.0270(14) 0.055(2) 0.0401(15) 0.0051(13) 0.0035(11) -0.0012(13)
C4 0.094(2) 0.039(2) 0.079(2) 0.015(2) 0.027(2) 0.011(2)
C5 0.060(2) 0.084(2) 0.0380(15) 0.0080(14) 0.0030(14) -0.007(2)
N1 0.0281(11) 0.0476(13) 0.0443(12) -0.0037(11) 0.0055(10) -0.0054(11)
C6 0.055(2) 0.054(2) 0.036(2) -0.0059(13) 0.0022(14) -0.003(2)
C7 0.063(2) 0.046(2) 0.057(2) -0.012(2) -0.007(2) 0.011(2)
N2 0.0241(11) 0.0413(13) 0.0321(11) -0.0033(11) 0.0021(8) -0.0062(11)
C8 0.0276(14) 0.0391(14) 0.044(2) -0.0025(12) 0.0060(12) 0.0015(12)
C9 0.0268(14) 0.0417(15) 0.0392(15) 0.0019(12) 0.0005(11) 0.0022(12)
N3 0.0373(12) 0.0459(14) 0.0317(11) -0.0089(10) -0.0006(9) -0.0006(11)
O2 0.089(2) 0.0491(12) 0.0421(11) -0.0132(9) -0.0044(11) 0.0011(11)
C10 0.060(2) 0.037(2) 0.062(2) 0.0028(13) 0.0072(14) 0.0028(14)
C11 0.064(2) 0.071(2) 0.045(2) 0.0055(14) -0.0096(14) 0.012(2)

loop_
_atom_site_label
_atom_site_type_symbol
_atom_site_fract_x
_atom_site_fract_y
_atom_site_fract_z
_atom_site_U_iso_or_equiv
_atom_site_thermal_displace_type
_atom_site_occupancy
_atom_site_calc_flag
_atom_site_refinement_flags
Ni Ni 0.23028(5) 0.46270(3) 0.48094(2) 0.03660(11) Uani 1 d .
O1 O 0.2343(3) 0.30007(14) 0.47505(12) 0.0492(4) Uani 1 d .
C1 C 0.2915(4) 0.2307(2) 0.5438(2) 0.0489(7) Uani 1 d .
C2 C 0.3513(4) 0.2690(2) 0.6309(2) 0.0541(8) Uani 1 d .
H2 H 0.3848(4) 0.2107(2) 0.6747(2) 0.060 Uiso 1 calc R
C3 C 0.3664(3) 0.3876(2) 0.6598(2) 0.0408(6) Uani 1 d .
C4 C 0.2828(4) 0.1015(2) 0.5199(2) 0.0693(8) Uani 1 d .
H4A H 0.2379(4) 0.0923(2) 0.4563(2) 0.076 Uiso 1 calc R
H4B H 0.2002(4) 0.0616(2) 0.5565(2) 0.076 Uiso 1 calc R
H4C H 0.4046(4) 0.0673(2) 0.5317(2) 0.076 Uiso 1 calc R
C5 C 0.4417(4) 0.4106(3) 0.7586(2) 0.0610(8) Uani 1 d .
H5A H 0.4453(4) 0.4949(3) 0.7699(2) 0.067 Uiso 1 calc R
H5B H 0.5649(4) 0.3785(3) 0.7703(2) 0.067 Uiso 1 calc R
H5C H 0.3628(4) 0.3731(3) 0.7983(2) 0.067 Uiso 1 calc R
N1 N 0.3176(3) 0.4762(2) 0.60327(13) 0.0399(5) Uani 1 d .
C6 C 0.3442(4) 0.5992(2) 0.6366(2) 0.0485(7) Uani 1 d .
H6A H 0.4759(4) 0.6160(2) 0.6497(2) 0.053 Uiso 1 calc R
H6B H 0.2878(4) 0.6088(2) 0.6929(2) 0.053 Uiso 1 calc R
C7 C 0.2575(4) 0.6848(2) 0.5658(2) 0.0564(8) Uani 1 d .
H7A H 0.1427(4) 0.7159(2) 0.5843(2) 0.062 Uiso 1 calc R
H7B H 0.3410(4) 0.7511(2) 0.5597(2) 0.062 Uiso 1 calc R
N2 N 0.2206(3) 0.6240(2) 0.47998(14) 0.0326(5) Uani 1 d .
C8 C 0.1752(3) 0.6744(2) 0.4000(2) 0.0366(6) Uani 1 d .
C9 C 0.1324(3) 0.5920(2) 0.3273(2) 0.0362(6) Uani 1 d .
N3 N 0.1495(3) 0.4806(2) 0.35447(12) 0.0387(5) Uani 1 d .
O2 O 0.1150(3) 0.3933(2) 0.29744(11) 0.0611(6) Uani 1 d .
C10 C 0.1622(4) 0.8055(2) 0.3851(2) 0.0531(7) Uani 1 d .
H10A H 0.1964(4) 0.8460(2) 0.4421(2) 0.058 Uiso 1 calc R
H10B H 0.0371(4) 0.8263(2) 0.3619(2) 0.058 Uiso 1 calc R
H10C H 0.2447(4) 0.8288(2) 0.3417(2) 0.058 Uiso 1 calc R
C11 C 0.0708(4) 0.6257(2) 0.2305(2) 0.0612(8) Uani 1 d .
H11A H 0.0503(4) 0.5550(2) 0.1940(2) 0.067 Uiso 1 calc R
H11B H 0.1651(4) 0.6733(2) 0.2073(2) 0.067 Uiso 1 calc R
H11C H -0.0425(4) 0.6706(2) 0.2277(2) 0.067 Uiso 1 calc R

loop_
_atom_type_symbol
_atom_type_description
_atom_type_scat_dispersion_real
_atom_type_scat_dispersion_imag
_atom_type_scat_source
C C 0.0033 0.0016 'International Tables Vol C Tables 4.2.6.8 and 6.1.1.4'
H H 0.0000 0.0000 'International Tables Vol C Tables 4.2.6.8 and 6.1.1.4'
N N 0.0061 0.0033 'International Tables Vol C Tables 4.2.6.8 and 6.1.1.4'
O O 0.0106 0.0060 'International Tables Vol C Tables 4.2.6.8 and 6.1.1.4'
Ni Ni 0.3393 1.1124 'International Tables Vol C Tables 4.2.6.8 and 6.1.1.4'

loop_
_geom_angle_atom_site_label_1
_geom_angle_atom_site_label_2
_geom_angle_atom_site_label_3
_geom_angle
N2 Ni O1 176.73(8)
N2 Ni N1 86.20(9)
O1 Ni N1 97.07(9)
N2 Ni N3 83.06(9)
O1 Ni N3 93.69(9)
N1 Ni N3 168.99(9)
C1 O1 Ni 124.4(2)
O1 C1 C2 125.0(2)
O1 C1 C4 113.4(2)
C2 C1 C4 121.6(2)
C1 C2 C3 125.9(2)
N1 C3 C2 121.4(2)
N1 C3 C5 121.1(2)
C2 C3 C5 117.5(2)
C3 N1 C6 118.9(2)
C3 N1 Ni 126.2(2)
C6 N1 Ni 114.9(2)
N1 C6 C7 109.9(2)
N2 C7 C6 109.1(2)
C8 N2 C7 125.8(2)
C8 N2 Ni 116.4(2)
C7 N2 Ni 117.8(2)
N2 C8 C9 113.8(2)
N2 C8 C10 124.3(2)
C9 C8 C10 121.9(2)
N3 C9 C8 112.8(2)
N3 C9 C11 122.6(2)
C8 C9 C11 124.6(2)
O2 N3 C9 121.3(2)
O2 N3 Ni 124.7(2)
C9 N3 Ni 114.0(2)

loop_
_geom_bond_atom_site_label_1
_geom_bond_atom_site_label_2
_geom_bond_distance
Ni N2 1.811(2)
Ni O1 1.828(2)
Ni N1 1.842(2)
Ni N3 1.894(2)
O1 C1 1.304(3)
C1 C2 1.372(3)
C1 C4 1.492(3)
C2 C3 1.398(3)
C3 N1 1.318(3)
C3 C5 1.513(3)
N1 C6 1.470(3)
C6 C7 1.500(3)
C7 N2 1.432(3)
N2 C8 1.312(3)
C8 C9 1.420(3)
C8 C10 1.489(3)
C9 N3 1.314(3)
C9 C11 1.490(3)
N3 O2 1.295(2)
